data_7116906
loop_
_publ_author_name
'Dao-Qian Chen'
'Pin Gao'
'Ping-Xin Zhou'
'Xian-Rong Song'
'Yi-Feng Qiu'
'Xue-Yuan Liu'
'Yong-Min Liang'

_publ_section_title
;
 Regioselective access to CF3S-substituted dihydrofurans from
 homopropargylic alcohols with trifluoromethanesulfenamide
;
_journal_name_full Chem.Commun.
_journal_page_first 6637
_journal_paper_doi 10.1039/C5cc00669D
_journal_volume 51
_journal_year 2015
_chemical_formula_moiety 'C23 H17 F3 O S'
_chemical_formula_sum 'C23 H17 F3 O S'
_chemical_formula_weight 398.43
_chemical_name_systematic
;
 ? 
;
_space_group_crystal_system triclinic
_space_group_IT_number 2
_space_group_name_Hall '-P 1'
_space_group_name_H-M_alt 'P -1'
_symmetry_space_group_name_Hall '-P 1'
_symmetry_space_group_name_H-M 'P -1'
_atom_sites_solution_hydrogens geom
_atom_sites_solution_primary direct
_atom_sites_solution_secondary difmap
_audit_creation_date 2015-01-07
_audit_creation_method
;
Olex2 1.2
(compiled 2014.11.28 svn.r3106 for OlexSys, GUI svn.r4959)
;
_audit_update_record
;
2015-01-14 deposited with the CCDC.
2015-03-04 downloaded from the CCDC.
;
_cell_angle_alpha 79.807(13)
_cell_angle_beta 74.337(16)
_cell_angle_gamma 82.314(11)
_cell_formula_units_Z 2
_cell_length_a 9.4049(15)
_cell_length_b 10.3048(12)
_cell_length_c 10.563(2)
_cell_measurement_reflns_used 1465
_cell_measurement_temperature 294.58(10)
_cell_measurement_theta_max 24.5140
_cell_measurement_theta_min 3.9010
_cell_volume 966.1(3)
_computing_cell_refinement
;
CrysAlisPro, Agilent Technologies,
Version 1.171.37.33 (release 27-03-2014 CrysAlis171 .NET)
(compiled Mar 27 2014,17:12:48)
;
_computing_data_collection
;
CrysAlisPro, Agilent Technologies,
Version 1.171.37.33 (release 27-03-2014 CrysAlis171 .NET)
(compiled Mar 27 2014,17:12:48)
;
_computing_data_reduction
;
CrysAlisPro, Agilent Technologies,
Version 1.171.37.33 (release 27-03-2014 CrysAlis171 .NET)
(compiled Mar 27 2014,17:12:48)
;
_computing_molecular_graphics 'Olex2 (Dolomanov et al., 2009)'
_computing_publication_material 'Olex2 (Dolomanov et al., 2009)'
_computing_structure_refinement 'ShelXL (Sheldrick, 2008)'
_computing_structure_solution 'ShelXS (Sheldrick, 2008)'
_diffrn_ambient_environment air
_diffrn_ambient_temperature 294.58(10)
_diffrn_detector 'CCD plate'
_diffrn_detector_area_resol_mean 16.0733
_diffrn_detector_type Eos
_diffrn_measured_fraction_theta_full 0.996
_diffrn_measured_fraction_theta_max 0.996
_diffrn_measurement_details
;
  1 omega   -9.00   25.00   2.0000    6.0000
omega____ theta____ kappa____ phi______ frames
    -      -17.1479  -99.0000  150.0000 17

  2 omega  -20.00   54.00   2.0000    6.0000
omega____ theta____ kappa____ phi______ frames
    -       20.5854  -99.0000  120.0000 37

  3 omega  -36.00   34.00   2.0000    6.0000
omega____ theta____ kappa____ phi______ frames
    -       20.5854  -57.0000    0.0000 35

  4 omega  -13.00   23.00   2.0000    6.0000
omega____ theta____ kappa____ phi______ frames
    -      -17.1479  -99.0000  -90.0000 18

  5 omega  -52.00   34.00   2.0000    6.0000
omega____ theta____ kappa____ phi______ frames
    -       20.5854  -38.0000  120.0000 43

  6 omega  -46.00   36.00   2.0000    6.0000
omega____ theta____ kappa____ phi______ frames
    -       20.5854  -57.0000 -120.0000 41
;
_diffrn_measurement_device 'four-circle diffractometer'
_diffrn_measurement_device_type 'SuperNova, Dual, Cu at zero, Eos'
_diffrn_measurement_method '\w scans'
_diffrn_orient_matrix_UB_11 0.0654946000
_diffrn_orient_matrix_UB_12 -0.0358743000
_diffrn_orient_matrix_UB_13 -0.0323710000
_diffrn_orient_matrix_UB_21 0.0304491000
_diffrn_orient_matrix_UB_22 -0.0010107000
_diffrn_orient_matrix_UB_23 0.0547498000
_diffrn_orient_matrix_UB_31 -0.0311333000
_diffrn_orient_matrix_UB_32 -0.0603622000
_diffrn_orient_matrix_UB_33 0.0304307000
_diffrn_radiation_monochromator mirror
_diffrn_radiation_probe x-ray
_diffrn_radiation_type MoK\a
_diffrn_radiation_wavelength 0.71073
_diffrn_reflns_av_R_equivalents 0.0266
_diffrn_reflns_av_unetI/netI 0.0524
_diffrn_reflns_limit_h_max 11
_diffrn_reflns_limit_h_min -11
_diffrn_reflns_limit_k_max 12
_diffrn_reflns_limit_k_min -12
_diffrn_reflns_limit_l_max 13
_diffrn_reflns_limit_l_min -12
_diffrn_reflns_number 6518
_diffrn_reflns_theta_full 25.50
_diffrn_reflns_theta_max 26.02
_diffrn_reflns_theta_min 3.39
_diffrn_source 'SuperNova (Mo) X-ray Source'
_exptl_absorpt_coefficient_mu 0.206
_exptl_absorpt_correction_T_max 1.00000
_exptl_absorpt_correction_T_min 0.85822
_exptl_absorpt_correction_type multi-scan
_exptl_absorpt_process_details
;
CrysAlisPro, Agilent Technologies,
Version 1.171.37.33 (release 27-03-2014 CrysAlis171 .NET)
(compiled Mar 27 2014,17:12:48)
Empirical absorption correction using spherical harmonics,
 implemented in SCALE3 ABSPACK scaling algorithm.
;
_exptl_crystal_colour 'clear light colourless'
_exptl_crystal_colour_lustre clear
_exptl_crystal_colour_modifier light
_exptl_crystal_colour_primary colourless
_exptl_crystal_density_diffrn 1.370
_exptl_crystal_density_method 'not measured'
_exptl_crystal_description block
_exptl_crystal_F_000 412
_exptl_crystal_size_max 0.35
_exptl_crystal_size_mid 0.31
_exptl_crystal_size_min 0.28
_refine_diff_density_max 0.222
_refine_diff_density_min -0.214
_refine_diff_density_rms 0.040
_refine_ls_extinction_method none
_refine_ls_goodness_of_fit_ref 1.034
_refine_ls_hydrogen_treatment constr
_refine_ls_matrix_type full
_refine_ls_number_parameters 253
_refine_ls_number_reflns 3781
_refine_ls_number_restraints 0
_refine_ls_restrained_S_all 1.034
_refine_ls_R_factor_all 0.0877
_refine_ls_R_factor_gt 0.0522
_refine_ls_shift/su_max 0.000
_refine_ls_shift/su_mean 0.000
_refine_ls_structure_factor_coef Fsqd
_refine_ls_weighting_details 'calc w=1/[\s^2^(Fo^2^)+(0.0604P)^2^+0.1261P] where P=(Fo^2^+2Fc^2^)/3'
_refine_ls_weighting_scheme calc
_refine_ls_wR_factor_gt 0.1245
_refine_ls_wR_factor_ref 0.1488
_reflns_number_gt 2393
_reflns_number_total 3781
_reflns_threshold_expression >2sigma(I)
_cod_data_source_file c5cc00669d2.cif
_cod_data_source_block liangym0106
_cod_original_cell_volume 966.2(3)
_cod_database_code 7116906
_reflns_odcompleteness_completeness 99.54
_reflns_odcompleteness_iscentric 1
_reflns_odcompleteness_theta 26.32
_olex2_refinement_description
;
1. Fixed Uiso
 At 1.2 times of:
  All C(H) groups, All C(H,H) groups
2.a Ternary CH refined with riding coordinates:
 C7(H7)
2.b Secondary CH2 refined with riding coordinates:
 C8(H8A,H8B)
2.c Aromatic/amide H refined with riding coordinates:
 C1(H1), C2(H2), C3(H3), C4(H4), C5(H5), C12(H12), C13(H13), C15(H15),
 C16(H16), C18(H18), C19(H19), C20(H20), C21(H21), C22(H22)
;
_olex2_date_sample_data_collection 2015-01-07
_olex2_submission_special_instructions 'No special instructions were received'

loop_
_space_group_symop_id
_space_group_symop_operation_xyz
1 'x, y, z'
2 '-x, -y, -z'

loop_
_atom_site_label
_atom_site_type_symbol
_atom_site_fract_x
_atom_site_fract_y
_atom_site_fract_z
_atom_site_U_iso_or_equiv
_atom_site_adp_type
_atom_site_occupancy
_atom_site_calc_flag
_atom_site_disorder_assembly
_atom_site_disorder_group
_atom_site_refinement_flags_posn
S1 S 0.32513(9) 0.86866(7) 0.39583(7) 0.0624(3) Uani 1 d . . .
F1 F 0.2481(2) 0.7692(2) 0.64738(18) 0.0976(7) Uani 1 d . . .
F2 F 0.2885(3) 0.97251(19) 0.6033(2) 0.1223(9) Uani 1 d . . .
F3 F 0.4654(2) 0.8218(2) 0.5826(2) 0.1181(8) Uani 1 d . . .
O1 O 0.47216(18) 0.51022(15) 0.30532(18) 0.0543(5) Uani 1 d . . .
C1 C 0.1782(3) 0.2885(3) 0.4166(3) 0.0693(8) Uani 1 d . . .
H1 H 0.1679 0.2779 0.5078 0.083 Uiso 1 calc . . R
C2 C 0.1092(4) 0.2076(3) 0.3638(5) 0.0915(12) Uani 1 d . . .
H2 H 0.0518 0.1434 0.4199 0.110 Uiso 1 calc . . R
C3 C 0.1253(4) 0.2221(4) 0.2303(5) 0.0909(12) Uani 1 d . . .
H3 H 0.0771 0.1691 0.1956 0.109 Uiso 1 calc . . R
C4 C 0.2113(4) 0.3133(4) 0.1478(4) 0.0821(10) Uani 1 d . . .
H4 H 0.2249 0.3204 0.0564 0.099 Uiso 1 calc . . R
C5 C 0.2790(3) 0.3958(3) 0.1985(3) 0.0630(8) Uani 1 d . . .
H5 H 0.3365 0.4593 0.1411 0.076 Uiso 1 calc . . R
C6 C 0.2620(3) 0.3848(2) 0.3331(3) 0.0475(6) Uani 1 d . . .
C7 C 0.3279(3) 0.4765(2) 0.3923(3) 0.0511(6) Uani 1 d . . .
H7 H 0.3420 0.4320 0.4786 0.061 Uiso 1 calc . . R
C8 C 0.2386(3) 0.6103(2) 0.4107(3) 0.0561(7) Uani 1 d . . .
H8A H 0.1735 0.6332 0.3512 0.067 Uiso 1 calc . . R
H8B H 0.1804 0.6110 0.5017 0.067 Uiso 1 calc . . R
C9 C 0.3600(3) 0.7014(2) 0.3753(2) 0.0499(6) Uani 1 d . . .
C10 C 0.4874(3) 0.6398(2) 0.3133(2) 0.0445(6) Uani 1 d . . .
C11 C 0.6389(3) 0.6764(2) 0.2535(2) 0.0428(6) Uani 1 d . . .
C12 C 0.6743(3) 0.8073(2) 0.2168(3) 0.0535(7) Uani 1 d . . .
H12 H 0.5991 0.8759 0.2278 0.064 Uiso 1 calc . . R
C13 C 0.8190(3) 0.8359(2) 0.1646(3) 0.0519(7) Uani 1 d . . .
H13 H 0.8394 0.9241 0.1411 0.062 Uiso 1 calc . . R
C14 C 0.9357(3) 0.7377(2) 0.1459(2) 0.0441(6) Uani 1 d . . .
C15 C 0.9000(3) 0.6072(2) 0.1821(2) 0.0511(6) Uani 1 d . . .
H15 H 0.9754 0.5388 0.1705 0.061 Uiso 1 calc . . R
C16 C 0.7555(3) 0.5773(2) 0.2348(2) 0.0492(6) Uani 1 d . . .
H16 H 0.7354 0.4891 0.2585 0.059 Uiso 1 calc . . R
C17 C 1.0910(3) 0.7691(2) 0.0872(2) 0.0474(6) Uani 1 d . . .
C18 C 1.1460(3) 0.8707(3) 0.1249(3) 0.0571(7) Uani 1 d . . .
H18 H 1.0839 0.9202 0.1871 0.069 Uiso 1 calc . . R
C19 C 1.2914(4) 0.8996(3) 0.0716(3) 0.0721(9) Uani 1 d . . .
H19 H 1.3266 0.9677 0.0983 0.087 Uiso 1 calc . . R
C20 C 1.3840(4) 0.8274(3) -0.0211(3) 0.0740(9) Uani 1 d . . .
H20 H 1.4819 0.8466 -0.0573 0.089 Uiso 1 calc . . R
C21 C 1.3312(3) 0.7271(3) -0.0599(3) 0.0744(9) Uani 1 d . . .
H21 H 1.3935 0.6781 -0.1225 0.089 Uiso 1 calc . . R
C22 C 1.1852(3) 0.6987(3) -0.0062(3) 0.0638(8) Uani 1 d . . .
H22 H 1.1504 0.6309 -0.0337 0.077 Uiso 1 calc . . R
C23 C 0.3330(4) 0.8573(3) 0.5639(3) 0.0679(8) Uani 1 d . . .

loop_
_atom_site_aniso_label
_atom_site_aniso_U_11
_atom_site_aniso_U_22
_atom_site_aniso_U_33
_atom_site_aniso_U_23
_atom_site_aniso_U_13
_atom_site_aniso_U_12
S1 0.0716(5) 0.0484(4) 0.0637(5) -0.0159(3) -0.0125(4) 0.0075(3)
F1 0.1185(16) 0.1097(15) 0.0664(11) -0.0107(11) -0.0145(11) -0.0377(13)
F2 0.191(3) 0.0800(13) 0.1080(16) -0.0574(12) -0.0418(16) 0.0122(14)
F3 0.0868(15) 0.163(2) 0.1200(18) -0.0335(15) -0.0499(14) 0.0015(14)
O1 0.0432(10) 0.0483(10) 0.0715(12) -0.0238(9) -0.0047(9) -0.0048(8)
C1 0.0606(19) 0.0700(19) 0.075(2) -0.0050(16) -0.0133(16) -0.0155(15)
C2 0.071(2) 0.063(2) 0.141(4) -0.013(2) -0.021(2) -0.0213(17)
C3 0.070(2) 0.072(2) 0.152(4) -0.058(3) -0.043(3) 0.0058(19)
C4 0.072(2) 0.102(3) 0.089(2) -0.051(2) -0.035(2) 0.013(2)
C5 0.0639(19) 0.0701(18) 0.0595(17) -0.0143(14) -0.0205(15) -0.0051(15)
C6 0.0409(14) 0.0469(14) 0.0562(16) -0.0139(12) -0.0133(12) 0.0014(11)
C7 0.0475(15) 0.0554(15) 0.0500(15) -0.0090(12) -0.0111(12) -0.0037(12)
C8 0.0488(16) 0.0573(16) 0.0625(17) -0.0209(13) -0.0091(13) -0.0005(13)
C9 0.0517(16) 0.0489(14) 0.0494(14) -0.0151(12) -0.0111(12) 0.0014(12)
C10 0.0499(15) 0.0438(13) 0.0429(13) -0.0105(11) -0.0145(12) -0.0037(11)
C11 0.0474(14) 0.0431(13) 0.0399(13) -0.0116(10) -0.0121(11) -0.0015(11)
C12 0.0538(17) 0.0407(13) 0.0638(17) -0.0100(12) -0.0122(14) 0.0008(12)
C13 0.0593(17) 0.0391(13) 0.0572(16) -0.0067(11) -0.0135(14) -0.0071(12)
C14 0.0487(15) 0.0475(14) 0.0393(13) -0.0126(11) -0.0114(11) -0.0067(12)
C15 0.0501(16) 0.0431(14) 0.0589(16) -0.0136(12) -0.0092(13) -0.0014(12)
C16 0.0536(16) 0.0387(13) 0.0553(15) -0.0125(11) -0.0108(13) -0.0035(12)
C17 0.0535(16) 0.0490(14) 0.0413(13) -0.0053(11) -0.0152(12) -0.0061(12)
C18 0.0641(18) 0.0514(15) 0.0594(17) -0.0110(13) -0.0181(14) -0.0084(13)
C19 0.072(2) 0.071(2) 0.083(2) -0.0012(17) -0.0314(18) -0.0271(17)
C20 0.0560(19) 0.083(2) 0.075(2) 0.0101(18) -0.0122(17) -0.0176(17)
C21 0.0558(19) 0.090(2) 0.071(2) -0.0165(17) -0.0001(16) -0.0094(17)
C22 0.0610(19) 0.0715(19) 0.0607(18) -0.0233(15) -0.0067(15) -0.0123(15)
C23 0.066(2) 0.0643(19) 0.077(2) -0.0249(16) -0.0165(17) -0.0020(16)

loop_
_atom_type_symbol
_atom_type_description
_atom_type_scat_dispersion_real
_atom_type_scat_dispersion_imag
_atom_type_scat_source
C C 0.0033 0.0016 'International Tables Vol C Tables 4.2.6.8 and 6.1.1.4'
H H 0.0000 0.0000 'International Tables Vol C Tables 4.2.6.8 and 6.1.1.4'
F F 0.0171 0.0103 'International Tables Vol C Tables 4.2.6.8 and 6.1.1.4'
O O 0.0106 0.0060 'International Tables Vol C Tables 4.2.6.8 and 6.1.1.4'
S S 0.1246 0.1234 'International Tables Vol C Tables 4.2.6.8 and 6.1.1.4'

loop_
_geom_angle_atom_site_label_1
_geom_angle_atom_site_label_2
_geom_angle_atom_site_label_3
_geom_angle
_geom_angle_site_symmetry_1
_geom_angle_site_symmetry_3
C9 S1 C23 100.45(13) . .
C10 O1 C7 107.65(17) . .
C2 C1 H1 120.1 . .
C6 C1 H1 120.1 . .
C6 C1 C2 119.7(3) . .
C1 C2 H2 119.9 . .
C3 C2 C1 120.2(3) . .
C3 C2 H2 119.9 . .
C2 C3 H3 119.9 . .
C4 C3 C2 120.2(3) . .
C4 C3 H3 119.9 . .
C3 C4 H4 119.8 . .
C3 C4 C5 120.4(3) . .
C5 C4 H4 119.8 . .
C4 C5 H5 119.8 . .
C6 C5 C4 120.4(3) . .
C6 C5 H5 119.8 . .
C1 C6 C7 119.0(2) . .
C5 C6 C1 119.0(3) . .
C5 C6 C7 122.0(2) . .
O1 C7 C6 110.1(2) . .
O1 C7 H7 108.8 . .
O1 C7 C8 104.50(18) . .
C6 C7 H7 108.8 . .
C6 C7 C8 115.5(2) . .
C8 C7 H7 108.8 . .
C7 C8 H8A 111.5 . .
C7 C8 H8B 111.5 . .
H8A C8 H8B 109.3 . .
C9 C8 C7 101.4(2) . .
C9 C8 H8A 111.5 . .
C9 C8 H8B 111.5 . .
C8 C9 S1 122.33(19) . .
C10 C9 S1 127.4(2) . .
C10 C9 C8 109.8(2) . .
O1 C10 C11 112.7(2) . .
C9 C10 O1 112.0(2) . .
C9 C10 C11 135.3(2) . .
C12 C11 C10 123.2(2) . .
C16 C11 C10 119.4(2) . .
C16 C11 C12 117.4(2) . .
C11 C12 H12 119.6 . .
C13 C12 C11 120.7(2) . .
C13 C12 H12 119.6 . .
C12 C13 H13 118.9 . .
C12 C13 C14 122.2(2) . .
C14 C13 H13 118.9 . .
C13 C14 C15 117.0(2) . .
C13 C14 C17 121.9(2) . .
C15 C14 C17 121.1(2) . .
C14 C15 H15 119.3 . .
C16 C15 C14 121.4(2) . .
C16 C15 H15 119.3 . .
C11 C16 H16 119.3 . .
C15 C16 C11 121.4(2) . .
C15 C16 H16 119.3 . .
C18 C17 C14 120.8(2) . .
C22 C17 C14 121.1(2) . .
C22 C17 C18 118.0(2) . .
C17 C18 H18 119.4 . .
C19 C18 C17 121.2(3) . .
C19 C18 H18 119.4 . .
C18 C19 H19 120.1 . .
C20 C19 C18 119.9(3) . .
C20 C19 H19 120.1 . .
C19 C20 H20 120.1 . .
C21 C20 C19 119.7(3) . .
C21 C20 H20 120.1 . .
C20 C21 H21 119.9 . .
C20 C21 C22 120.1(3) . .
C22 C21 H21 119.9 . .
C17 C22 C21 121.1(3) . .
C17 C22 H22 119.4 . .
C21 C22 H22 119.4 . .
F1 C23 S1 113.6(2) . .
F2 C23 S1 109.1(2) . .
F2 C23 F1 107.5(3) . .
F3 C23 S1 114.0(2) . .
F3 C23 F1 104.5(3) . .
F3 C23 F2 107.8(3) . .

loop_
_geom_bond_atom_site_label_1
_geom_bond_atom_site_label_2
_geom_bond_distance
_geom_bond_site_symmetry_2
S1 C9 1.752(2) .
S1 C23 1.779(3) .
F1 C23 1.330(3) .
F2 C23 1.306(3) .
F3 C23 1.307(3) .
O1 C7 1.465(3) .
O1 C10 1.381(3) .
C1 H1 0.9300 .
C1 C2 1.391(4) .
C1 C6 1.381(4) .
C2 H2 0.9300 .
C2 C3 1.360(5) .
C3 H3 0.9300 .
C3 C4 1.352(5) .
C4 H4 0.9300 .
C4 C5 1.381(4) .
C5 H5 0.9300 .
C5 C6 1.373(4) .
C6 C7 1.498(3) .
C7 H7 0.9800 .
C7 C8 1.530(3) .
C8 H8A 0.9700 .
C8 H8B 0.9700 .
C8 C9 1.503(3) .
C9 C10 1.337(3) .
C10 C11 1.465(3) .
C11 C12 1.395(3) .
C11 C16 1.393(3) .
C12 H12 0.9300 .
C12 C13 1.374(3) .
C13 H13 0.9300 .
C13 C14 1.387(3) .
C14 C15 1.391(3) .
C14 C17 1.480(3) .
C15 H15 0.9300 .
C15 C16 1.377(3) .
C16 H16 0.9300 .
C17 C18 1.387(3) .
C17 C22 1.376(4) .
C18 H18 0.9300 .
C18 C19 1.382(4) .
C19 H19 0.9300 .
C19 C20 1.376(4) .
C20 H20 0.9300 .
C20 C21 1.371(4) .
C21 H21 0.9300 .
C21 C22 1.386(4) .
C22 H22 0.9300 .

loop_
_geom_torsion_atom_site_label_1
_geom_torsion_atom_site_label_2
_geom_torsion_atom_site_label_3
_geom_torsion_atom_site_label_4
_geom_torsion
_geom_torsion_site_symmetry_1
_geom_torsion_site_symmetry_2
_geom_torsion_site_symmetry_3
_geom_torsion_site_symmetry_4
S1 C9 C10 O1 -174.62(18) . . . .
S1 C9 C10 C11 6.3(5) . . . .
O1 C7 C8 C9 -20.6(3) . . . .
O1 C10 C11 C12 162.1(2) . . . .
O1 C10 C11 C16 -19.7(3) . . . .
C1 C2 C3 C4 1.5(5) . . . .
C1 C6 C7 O1 145.6(2) . . . .
C1 C6 C7 C8 -96.4(3) . . . .
C2 C1 C6 C5 -1.9(4) . . . .
C2 C1 C6 C7 176.3(3) . . . .
C2 C3 C4 C5 -2.4(5) . . . .
C3 C4 C5 C6 1.1(5) . . . .
C4 C5 C6 C1 1.0(4) . . . .
C4 C5 C6 C7 -177.1(3) . . . .
C5 C6 C7 O1 -36.3(3) . . . .
C5 C6 C7 C8 81.8(3) . . . .
C6 C1 C2 C3 0.7(5) . . . .
C6 C7 C8 C9 -141.8(2) . . . .
C7 O1 C10 C9 -11.5(3) . . . .
C7 O1 C10 C11 167.76(19) . . . .
C7 C8 C9 S1 -172.79(18) . . . .
C7 C8 C9 C10 14.8(3) . . . .
C8 C9 C10 O1 -2.7(3) . . . .
C8 C9 C10 C11 178.2(3) . . . .
C9 S1 C23 F1 -51.2(3) . . . .
C9 S1 C23 F2 -171.1(2) . . . .
C9 S1 C23 F3 68.3(3) . . . .
C9 C10 C11 C12 -18.8(4) . . . .
C9 C10 C11 C16 159.4(3) . . . .
C10 O1 C7 C6 145.0(2) . . . .
C10 O1 C7 C8 20.3(3) . . . .
C10 C11 C12 C13 178.1(2) . . . .
C10 C11 C16 C15 -178.4(2) . . . .
C11 C12 C13 C14 0.0(4) . . . .
C12 C11 C16 C15 -0.1(4) . . . .
C12 C13 C14 C15 0.2(4) . . . .
C12 C13 C14 C17 178.8(2) . . . .
C13 C14 C15 C16 -0.3(4) . . . .
C13 C14 C17 C18 42.9(4) . . . .
C13 C14 C17 C22 -137.1(3) . . . .
C14 C15 C16 C11 0.3(4) . . . .
C14 C17 C18 C19 179.3(2) . . . .
C14 C17 C22 C21 -179.2(3) . . . .
C15 C14 C17 C18 -138.5(3) . . . .
C15 C14 C17 C22 41.4(4) . . . .
C16 C11 C12 C13 -0.1(4) . . . .
C17 C14 C15 C16 -179.0(2) . . . .
C17 C18 C19 C20 0.3(4) . . . .
C18 C17 C22 C21 0.7(4) . . . .
C18 C19 C20 C21 0.0(5) . . . .
C19 C20 C21 C22 0.1(5) . . . .
C20 C21 C22 C17 -0.5(5) . . . .
C22 C17 C18 C19 -0.7(4) . . . .
C23 S1 C9 C8 87.0(2) . . . .
C23 S1 C9 C10 -102.0(3) . . . .
